data_7214324
loop_
_publ_author_name
'White, Nicholas G.'
'Caballero, Antonio'
'Beer, Paul D.'

_publ_section_title
;
 Observation of strong halogen bonds in the solid state structures of
 bis-haloimidazolium macrocycles
;
_journal_issue 18
_journal_name_full CrystEngComm
_journal_page_first 3722
_journal_paper_doi 10.1039/c3ce41944d
_journal_volume 16
_journal_year 2014
_chemical_compound_source synthesized
_chemical_formula_moiety 'C26 H28 Br2 N4, 2(N O3), 1.5(H2 O)'
_chemical_formula_sum 'C26 H31 Br2 N6 O7.5'
_chemical_formula_weight 707.38
_space_group_IT_number 2
_symmetry_cell_setting triclinic
_symmetry_space_group_name_Hall '-P 1'
_symmetry_space_group_name_H-M 'P -1'
_atom_sites_solution_hydrogens geom
_atom_sites_solution_primary direct
_audit_creation_method 'CRYSTALS (Betteridge et al., 2003)'
_cell_angle_alpha 100.8354(10)
_cell_angle_beta 95.9931(10)
_cell_angle_gamma 95.4914(11)
_cell_formula_units_Z 2
_cell_length_a 8.7552(2)
_cell_length_b 9.1778(2)
_cell_length_c 19.3962(5)
_cell_measurement_reflns_used 6324
_cell_measurement_temperature 150
_cell_measurement_theta_max 27
_cell_measurement_theta_min 1
_cell_volume 1511.75(6)
_computing_cell_refinement 'DENZO/SCALEPACK (Otwinowski & Minor, 1997)'
_computing_data_collection 'COLLECT (Nonius, 2001).'
_computing_data_reduction 'DENZO/SCALEPACK (Otwinowski & Minor, 1997)'
_computing_molecular_graphics 'Crystal Maker (Crystal Maker Software Ltd.)'
_computing_publication_material 'CRYSTALS (Betteridge et al., 2003)'
_computing_structure_refinement 'CRYSTALS (Betteridge et al., 2003)'
_computing_structure_solution 'SIR92 (Altomare et al., 1994)'
_diffrn_ambient_temperature 150
_diffrn_measured_fraction_theta_full 0.998
_diffrn_measured_fraction_theta_max 0.993
_diffrn_measurement_device Area
_diffrn_measurement_device_type 'Nonius KappaCCD'
_diffrn_measurement_method \w
_diffrn_radiation_monochromator graphite
_diffrn_radiation_type 'Mo K\a'
_diffrn_radiation_wavelength 0.71073
_diffrn_reflns_av_R_equivalents 0.040
_diffrn_reflns_limit_h_max 9
_diffrn_reflns_limit_h_min -11
_diffrn_reflns_limit_k_max 11
_diffrn_reflns_limit_k_min -11
_diffrn_reflns_limit_l_max 25
_diffrn_reflns_limit_l_min -25
_diffrn_reflns_number 23830
_diffrn_reflns_theta_full 26.977
_diffrn_reflns_theta_max 27.528
_diffrn_reflns_theta_min 2.155
_diffrn_standards_number 0
_exptl_absorpt_coefficient_mu 2.736
_exptl_absorpt_correction_T_max 1.00
_exptl_absorpt_correction_T_min 0.913
_exptl_absorpt_correction_type multi-scan
_exptl_absorpt_process_details 'DENZO/SCALEPACK (Otwinowski & Minor, 1997)'
_exptl_crystal_colour colourless
_exptl_crystal_density_diffrn 1.554
_exptl_crystal_density_method 'not measured'
_exptl_crystal_description block
_exptl_crystal_F_000 718
_exptl_crystal_size_max 0.220
_exptl_crystal_size_mid 0.180
_exptl_crystal_size_min 0.080
_refine_diff_density_max 1.93
_refine_diff_density_min -1.08
_refine_ls_extinction_coef 280(20)
_refine_ls_extinction_method 'Larson (1970), Equation 22'
_refine_ls_goodness_of_fit_ref 0.9691
_refine_ls_hydrogen_treatment constr
_refine_ls_matrix_type full
_refine_ls_number_parameters 380
_refine_ls_number_reflns 6907
_refine_ls_number_restraints 0
_refine_ls_R_factor_all 0.0994
_refine_ls_R_factor_gt 0.0658
_refine_ls_shift/su_max 0.0002020
_refine_ls_shift/su_mean 0.0000113
_refine_ls_structure_factor_coef Fsqd
_refine_ls_weighting_details
;
 Method, part 1, Chebychev polynomial, (Watkin, 1994, Prince, 1982) 
 [weight] = 1.0/[A~0~*T~0~(x)+A~1~*T~1~(x) ... +A~n-1~]*T~n-1~(x)] 
 where A~i~ are the Chebychev coefficients listed below and x= Fcalc/Fmax 
 Method = Robust Weighting (Prince, 1982) 
 W = [weight] * [1-(deltaF/6*sigmaF)^2^]^2^ 
 A~i~ are: 
 16.0 23.7 11.0 2.77 
;
_refine_ls_weighting_scheme calc
_refine_ls_wR_factor_all 0.2173
_refine_ls_wR_factor_gt 0.1669
_refine_ls_wR_factor_ref 0.2173
_reflns_limit_h_max 11
_reflns_limit_h_min -11
_reflns_limit_k_max 11
_reflns_limit_k_min -11
_reflns_limit_l_max 25
_reflns_limit_l_min 0
_reflns_number_gt 4657
_reflns_number_total 6931
_reflns_threshold_expression I>2.0\s(I)
_oxford_diffrn_Wilson_B_factor 2.73
_oxford_diffrn_Wilson_scale 25.96
_oxford_refine_ls_r_factor_ref 0.0994
_oxford_refine_ls_scale 0.2098(3)
_oxford_reflns_number_all 6907
_oxford_reflns_threshold_expression_ref I>-3.0\s(I)
_cod_data_source_file c3ce41944d.txt
_cod_data_source_block 1NO3
_cod_depositor_comments
;
The following automatic conversions were performed:

'_symmetry_cell_setting' value 'Triclinic' changed to 'triclinic'
according to
/usr/data/users/saulius/crontab/automatic-downloads/rss-feeds/RSC/lib/dictionaries/cif_core.dic
dictionary named 'cif_core.dic' version 2.4.2 from 2011-04-26.

Automatic conversion script
Id: cif_fix_values 2281 2013-09-26 08:29:07Z andrius 
;
_cod_original_sg_symbol_H-M 'P -1 '
_cod_database_code 7214324

loop_
_symmetry_equiv_pos_as_xyz
x,y,z
-x,-y,-z

loop_
_atom_site_label
_atom_site_type_symbol
_atom_site_fract_x
_atom_site_fract_y
_atom_site_fract_z
_atom_site_U_iso_or_equiv
_atom_site_occupancy
_atom_site_adp_type
_atom_site_refinement_flags_posn
Br1 Br -0.19822(7) -0.33813(7) 0.03311(4) 0.0355 1.0000 Uani .
Br2 Br 0.63955(7) -0.31597(7) 0.53689(4) 0.0358 1.0000 Uani .
O3 O -0.0202(11) 0.5933(11) 0.1921(5) 0.0952 1.0000 Uani .
N5 N 0.4282(9) -0.2664(8) 0.4110(4) 0.0523 1.0000 Uani .
N6 N -0.4487(7) -0.4482(7) 0.1483(3) 0.0391 1.0000 Uani .
C7 C 0.1255(10) -0.2348(9) -0.1022(4) 0.0486 1.0000 Uani .
C8 C 0.1539(13) -0.2085(12) -0.1713(5) 0.0677 1.0000 Uani .
O9 O -0.5568(8) -0.4379(8) 0.1863(4) 0.0703 1.0000 Uani .
C10 C -0.2350(10) -0.1681(9) -0.1492(4) 0.0491 1.0000 Uani .
O11 O 0.9779(13) 0.4901(12) 0.3254(6) 0.1187 1.0000 Uani .
N12 N 0.1339(8) -0.2590(7) 0.0102(3) 0.0457 1.0000 Uani .
C13 C 0.2236(10) -0.2272(9) -0.0419(4) 0.0478 1.0000 Uani .
C14 C -0.3608(10) -0.1875(10) -0.2013(4) 0.0498 1.0000 Uani .
O15 O -0.3348(10) -0.5071(9) 0.1678(5) 0.0845 1.0000 Uani .
O16 O 1.2083(17) 0.4262(12) 0.3188(5) 0.1201 1.0000 Uani .
O17 O -0.4578(9) -0.3989(10) 0.0937(4) 0.0822 1.0000 Uani .
C18 C 0.6392(9) -0.0206(9) 0.3933(4) 0.0477 1.0000 Uani .
O19 O 0.6813(18) 0.4184(16) 0.3042(8) 0.0707 0.5000 Uani .
N20 N -0.0227(8) -0.2736(7) -0.0852(3) 0.0460 1.0000 Uani .
C21 C 0.1633(11) 0.0598(10) 0.7096(5) 0.0544 1.0000 Uani .
C22 C 0.2702(11) -0.2586(10) 0.5743(4) 0.0533 1.0000 Uani .
C23 C 0.2041(10) -0.2276(10) 0.4485(4) 0.0505 1.0000 Uani .
C24 C 0.3955(11) -0.2021(11) -0.0289(5) 0.0589 1.0000 Uani .
N25 N 1.0961(11) 0.4347(10) 0.3505(4) 0.0697 1.0000 Uani .
C26 C 0.6411(10) -0.1618(9) 0.3527(4) 0.0489 1.0000 Uani .
N27 N 0.3062(8) -0.2569(7) 0.5026(3) 0.0456 1.0000 Uani .
C29 C 0.2531(10) -0.0981(9) 0.1233(4) 0.0479 1.0000 Uani .
C30 C 0.3831(10) -0.0767(10) 0.1741(4) 0.0503 1.0000 Uani .
C31 C -0.1621(11) -0.3040(9) -0.1370(5) 0.0559 1.0000 Uani .
C32 C 0.1641(10) -0.0808(10) 0.6682(4) 0.0507 1.0000 Uani .
O33 O 1.0909(9) 0.4016(9) 0.4093(4) 0.0796 1.0000 Uani .
C34 C 0.1973(10) -0.2552(9) 0.0836(4) 0.0484 1.0000 Uani .
C35 C 0.4425(10) -0.2765(9) 0.4793(5) 0.0487 1.0000 Uani .
C36 C 0.0414(11) -0.2072(12) 0.4586(6) 0.0647 1.0000 Uani .
C37 C 0.5439(11) -0.2989(10) 0.3632(5) 0.0569 1.0000 Uani .
C38 C -0.0144(9) -0.2868(8) -0.0175(4) 0.0462 1.0000 Uani .
C39 C 0.2812(10) -0.2346(10) 0.3914(5) 0.0528 1.0000 Uani .
C40 C -0.1831(9) -0.0241(9) -0.1109(4) 0.0480 1.0000 Uani .
C41 C -0.4358(10) -0.0683(10) -0.2131(5) 0.0549 1.0000 Uani .
C42 C 0.2654(9) -0.1011(9) 0.6170(4) 0.0468 1.0000 Uani .
C43 C 0.2318(14) -0.2105(14) 0.3198(5) 0.0744 1.0000 Uani .
H82 H 0.0847 -0.1408 -0.1860 0.1061 1.0000 Uiso R
H81 H 0.1385 -0.3025 -0.2049 0.1060 1.0000 Uiso R
H83 H 0.2602 -0.1646 -0.1665 0.1060 1.0000 Uiso R
H141 H -0.3944 -0.2828 -0.2292 0.0619 1.0000 Uiso R
H181 H 0.5733 -0.0081 0.4286 0.0578 1.0000 Uiso R
H221 H 0.3481 -0.3068 0.5984 0.0618 1.0000 Uiso R
H222 H 0.1690 -0.3151 0.5715 0.0620 1.0000 Uiso R
H241 H 0.4270 -0.1192 0.0105 0.0892 1.0000 Uiso R
H242 H 0.4346 -0.2908 -0.0174 0.0891 1.0000 Uiso R
H243 H 0.4360 -0.1793 -0.0708 0.0891 1.0000 Uiso R
H301 H 0.4359 -0.1582 0.1818 0.0630 1.0000 Uiso R
H311 H -0.1345 -0.3563 -0.1822 0.0661 1.0000 Uiso R
H312 H -0.2381 -0.3699 -0.1204 0.0660 1.0000 Uiso R
H341 H 0.2840 -0.3150 0.0836 0.0610 1.0000 Uiso R
H342 H 0.1154 -0.2979 0.1073 0.0610 1.0000 Uiso R
H362 H -0.0089 -0.1835 0.4162 0.0970 1.0000 Uiso R
H361 H -0.0108 -0.2981 0.4675 0.0971 1.0000 Uiso R
H363 H 0.0394 -0.1268 0.4981 0.0971 1.0000 Uiso R
H371 H 0.6114 -0.3642 0.3820 0.0679 1.0000 Uiso R
H372 H 0.4893 -0.3517 0.3176 0.0681 1.0000 Uiso R
H401 H -0.0980 -0.0093 -0.0759 0.0580 1.0000 Uiso R
H411 H -0.5213 -0.0823 -0.2481 0.0670 1.0000 Uiso R
H432 H 0.1218 -0.2059 0.3139 0.1120 1.0000 Uiso R
H431 H 0.2562 -0.2914 0.2854 0.1121 1.0000 Uiso R
H433 H 0.2852 -0.1182 0.3134 0.1120 1.0000 Uiso R
H31 H 0.0204 0.5594 0.2258 0.1462 1.0000 Uiso R
H32 H -0.1119 0.5544 0.1882 0.1461 1.0000 Uiso R
H191 H 0.7747 0.4484 0.3108 0.1070 0.5000 Uiso R
H192 H 0.6566 0.4110 0.2537 0.1070 0.5000 Uiso R
H321 H 0.0959 -0.1625 0.6748 0.0630 1.0000 Uiso R
C1 C 0.7417(10) -0.1809(10) 0.2999(4) 0.0507 1.0000 Uani .
H211 H 0.0959 0.0722 0.7450 0.0650 1.0000 Uiso R
H11 H 0.7431 -0.2765 0.2710 0.0659 1.0000 Uiso R

loop_
_atom_site_aniso_label
_atom_site_aniso_U_11
_atom_site_aniso_U_22
_atom_site_aniso_U_33
_atom_site_aniso_U_23
_atom_site_aniso_U_13
_atom_site_aniso_U_12
Br1 0.0312(3) 0.0329(3) 0.0415(4) 0.0056(3) 0.0019(3) 0.0052(2)
Br2 0.0324(4) 0.0268(3) 0.0457(4) 0.0058(3) 0.0019(3) -0.0021(2)
O3 0.088(6) 0.108(7) 0.092(6) 0.032(5) 0.000(5) 0.007(5)
N5 0.058(4) 0.047(4) 0.050(4) 0.007(3) 0.011(3) -0.005(3)
N6 0.035(3) 0.038(3) 0.045(3) 0.014(3) 0.000(2) 0.003(2)
C7 0.053(5) 0.041(4) 0.050(4) 0.010(3) -0.003(4) 0.008(3)
C8 0.084(7) 0.073(6) 0.047(5) 0.019(4) -0.001(5) 0.008(5)
O9 0.071(4) 0.066(4) 0.073(4) 0.014(3) 0.018(4) -0.004(3)
C10 0.050(4) 0.050(4) 0.043(4) 0.004(3) -0.005(3) 0.006(3)
O11 0.116(8) 0.117(8) 0.113(7) 0.047(6) -0.054(6) -0.012(6)
N12 0.049(4) 0.043(3) 0.044(3) 0.007(3) 0.001(3) 0.010(3)
C13 0.052(4) 0.042(4) 0.050(4) 0.011(3) 0.008(3) 0.009(3)
C14 0.048(4) 0.053(4) 0.045(4) 0.007(3) -0.004(3) 0.004(3)
O15 0.081(5) 0.086(5) 0.089(5) 0.026(4) -0.005(4) 0.029(4)
O16 0.181(11) 0.109(8) 0.077(6) 0.013(5) 0.049(7) 0.027(7)
O17 0.069(5) 0.114(6) 0.074(5) 0.038(5) 0.012(4) 0.020(4)
C18 0.042(4) 0.051(4) 0.049(4) 0.011(3) 0.008(3) -0.001(3)
O19 0.082(10) 0.069(9) 0.069(9) 0.026(7) 0.018(7) 0.019(7)
N20 0.051(4) 0.040(3) 0.044(3) 0.006(3) -0.005(3) 0.008(3)
C21 0.056(5) 0.062(5) 0.049(4) 0.015(4) 0.015(4) 0.010(4)
C22 0.054(5) 0.054(5) 0.050(4) 0.014(4) 0.004(4) -0.003(4)
C23 0.056(5) 0.049(4) 0.045(4) 0.011(3) 0.001(3) 0.002(4)
C24 0.055(5) 0.065(6) 0.057(5) 0.017(4) 0.008(4) -0.002(4)
N25 0.079(6) 0.072(5) 0.049(4) 0.015(4) -0.015(4) -0.014(4)
C26 0.050(4) 0.051(4) 0.045(4) 0.011(3) 0.006(3) 0.000(3)
N27 0.046(3) 0.046(3) 0.045(3) 0.009(3) 0.008(3) 0.004(3)
C29 0.050(4) 0.052(4) 0.041(4) 0.010(3) 0.002(3) 0.002(3)
C30 0.054(5) 0.051(4) 0.047(4) 0.013(3) 0.003(3) 0.010(4)
C31 0.060(5) 0.042(4) 0.059(5) 0.002(4) -0.009(4) 0.009(4)
C32 0.060(5) 0.050(4) 0.043(4) 0.012(3) 0.005(3) 0.008(4)
O33 0.073(5) 0.098(6) 0.069(4) 0.040(4) -0.006(4) -0.013(4)
C34 0.052(4) 0.043(4) 0.047(4) 0.006(3) -0.004(3) 0.006(3)
C35 0.051(4) 0.039(4) 0.055(5) 0.010(3) 0.009(4) -0.005(3)
C36 0.055(5) 0.067(6) 0.070(6) 0.013(5) 0.001(4) 0.008(4)
C37 0.058(5) 0.047(4) 0.062(5) 0.002(4) 0.017(4) -0.004(4)
C38 0.050(4) 0.036(4) 0.050(4) 0.004(3) -0.003(3) 0.007(3)
C39 0.051(5) 0.049(4) 0.056(5) 0.007(4) 0.007(4) 0.003(4)
C40 0.043(4) 0.053(4) 0.046(4) 0.007(3) -0.006(3) 0.013(3)
C41 0.050(5) 0.062(5) 0.050(5) 0.013(4) -0.006(4) 0.006(4)
C42 0.051(4) 0.047(4) 0.044(4) 0.019(3) 0.001(3) 0.000(3)
C43 0.080(7) 0.085(7) 0.057(6) 0.022(5) 0.001(5) -0.003(6)
C1 0.051(4) 0.052(5) 0.044(4) 0.003(3) 0.004(3) 0.000(4)

loop_
_atom_type_symbol
_atom_type_scat_dispersion_real
_atom_type_scat_dispersion_imag
_atom_type_scat_Cromer_Mann_a1
_atom_type_scat_Cromer_Mann_b1
_atom_type_scat_Cromer_Mann_a2
_atom_type_scat_Cromer_Mann_b2
_atom_type_scat_Cromer_Mann_a3
_atom_type_scat_Cromer_Mann_b3
_atom_type_scat_Cromer_Mann_a4
_atom_type_scat_Cromer_Mann_b4
_atom_type_scat_Cromer_Mann_c
_atom_type_scat_source
C 0.0033 0.0016 2.3100 20.8439 1.0200 10.2075 1.5886 0.5687 0.8650 51.6512 0.2156 'International Tables Vol C 4.2.6.8 and 6.1.1.4'
H 0.0000 0.0000 0.4930 10.5109 0.3229 26.1257 0.1402 3.1424 0.0408 57.7998 0.0030 'International Tables Vol C 4.2.6.8 and 6.1.1.4'
N 0.0061 0.0033 12.2126 0.0057 3.1322 9.8933 2.0125 28.9975 1.1663 0.5826 -11.5290 'International Tables Vol C 4.2.6.8 and 6.1.1.4'
O 0.0106 0.0060 3.0485 13.2771 2.2868 5.7011 1.5463 0.3239 0.8670 32.9089 0.2508 'International Tables Vol C 4.2.6.8 and 6.1.1.4'
Br -0.2901 2.4595 17.1789 2.1723 5.2358 16.5796 5.6377 0.2609 3.9851 41.4328 2.9557 'International Tables Vol C 4.2.6.8 and 6.1.1.4'

loop_
_geom_angle_atom_site_label_1
_geom_angle_site_symmetry_1
_geom_angle_atom_site_label_2
_geom_angle_atom_site_label_3
_geom_angle_site_symmetry_3
_geom_angle
_geom_angle_publ_flag
H31 . O3 H32 . 101.4 no
C35 . N5 C37 . 125.4(8) yes
C35 . N5 C39 . 109.1(7) yes
C37 . N5 C39 . 125.2(8) yes
O9 . N6 O15 . 118.6(7) yes
O9 . N6 O17 . 119.7(7) yes
O15 . N6 O17 . 121.7(8) yes
C8 . C7 C13 . 131.4(9) yes
C8 . C7 N20 . 123.0(8) yes
C13 . C7 N20 . 105.6(7) yes
C7 . C8 H82 . 109.7 no
C7 . C8 H81 . 109.3 no
H82 . C8 H81 . 110.4 no
C7 . C8 H83 . 106.5 no
H82 . C8 H83 . 110.5 no
H81 . C8 H83 . 110.2 no
C14 . C10 C31 . 117.9(7) yes
C14 . C10 C40 . 118.7(8) yes
C31 . C10 C40 . 123.4(7) yes
C13 . N12 C34 . 123.8(7) yes
C13 . N12 C38 . 109.0(7) yes
C34 . N12 C38 . 127.1(7) yes
N12 . C13 C7 . 107.5(7) yes
N12 . C13 C24 . 122.0(7) yes
C7 . C13 C24 . 130.4(8) yes
C10 . C14 C41 . 120.6(8) yes
C10 . C14 H141 . 119.9 no
C41 . C14 H141 . 119.5 no
C42 2_656 C18 C26 . 120.9(8) yes
C42 2_656 C18 H181 . 119.9 no
C26 . C18 H181 . 119.1 no
H191 . O19 H192 . 102.4 no
C7 . N20 C31 . 123.5(7) yes
C7 . N20 C38 . 110.0(6) yes
C31 . N20 C38 . 126.5(8) yes
C1 2_656 C21 C32 . 121.1(8) yes
C1 2_656 C21 H211 . 119.7 no
C32 . C21 H211 . 119.1 no
N27 . C22 C42 . 112.1(7) yes
N27 . C22 H221 . 109.0 no
C42 . C22 H221 . 109.3 no
N27 . C22 H222 . 108.8 no
C42 . C22 H222 . 108.2 no
H221 . C22 H222 . 109.5 no
N27 . C23 C36 . 121.0(8) yes
N27 . C23 C39 . 106.5(8) yes
C36 . C23 C39 . 132.3(8) yes
C13 . C24 H241 . 109.1 no
C13 . C24 H242 . 109.4 no
H241 . C24 H242 . 109.2 no
C13 . C24 H243 . 109.5 no
H241 . C24 H243 . 109.5 no
H242 . C24 H243 . 110.1 no
O11 . N25 O16 . 119.9(11) yes
O11 . N25 O33 . 116.3(11) yes
O16 . N25 O33 . 123.6(10) yes
C18 . C26 C37 . 123.2(7) yes
C18 . C26 C1 . 119.1(7) yes
C37 . C26 C1 . 117.6(7) yes
C22 . N27 C23 . 124.7(7) yes
C22 . N27 C35 . 126.1(7) yes
C23 . N27 C35 . 109.2(7) yes
C40 2_555 C29 C30 . 119.0(8) yes
C40 2_555 C29 C34 . 122.9(7) yes
C30 . C29 C34 . 118.1(7) yes
C41 2_555 C30 C29 . 119.4(8) yes
C41 2_555 C30 H301 . 120.3 no
C29 . C30 H301 . 120.3 no
C10 . C31 N20 . 114.8(7) yes
C10 . C31 H311 . 108.7 no
N20 . C31 H311 . 108.0 no
C10 . C31 H312 . 108.3 no
N20 . C31 H312 . 108.0 no
H311 . C31 H312 . 108.8 no
C21 . C32 C42 . 119.7(8) yes
C21 . C32 H321 . 119.9 no
C42 . C32 H321 . 120.5 no
C29 . C34 N12 . 112.1(6) yes
C29 . C34 H341 . 109.0 no
N12 . C34 H341 . 108.8 no
C29 . C34 H342 . 108.9 no
N12 . C34 H342 . 108.2 no
H341 . C34 H342 . 109.9 no
Br2 . C35 N5 . 125.7(6) yes
Br2 . C35 N27 . 126.6(6) yes
N5 . C35 N27 . 107.7(7) yes
C23 . C36 H362 . 108.5 no
C23 . C36 H361 . 109.7 no
H362 . C36 H361 . 109.9 no
C23 . C36 H363 . 109.4 no
H362 . C36 H363 . 109.8 no
H361 . C36 H363 . 109.5 no
C26 . C37 N5 . 113.9(7) yes
C26 . C37 H371 . 109.0 no
N5 . C37 H371 . 108.5 no
C26 . C37 H372 . 109.0 no
N5 . C37 H372 . 107.5 no
H371 . C37 H372 . 108.9 no
Br1 . C38 N20 . 125.2(6) yes
Br1 . C38 N12 . 126.9(6) yes
N20 . C38 N12 . 107.9(7) yes
N5 . C39 C23 . 107.5(8) yes
N5 . C39 C43 . 122.0(9) yes
C23 . C39 C43 . 130.5(9) yes
C10 . C40 C29 2_555 121.9(7) yes
C10 . C40 H401 . 119.6 no
C29 2_555 C40 H401 . 118.5 no
C30 2_555 C41 C14 . 120.4(8) yes
C30 2_555 C41 H411 . 119.4 no
C14 . C41 H411 . 120.1 no
C22 . C42 C32 . 118.9(7) yes
C22 . C42 C18 2_656 121.5(8) yes
C32 . C42 C18 2_656 119.6(8) yes
C39 . C43 H432 . 109.7 no
C39 . C43 H431 . 109.5 no
H432 . C43 H431 . 109.3 no
C39 . C43 H433 . 109.4 no
H432 . C43 H433 . 109.6 no
H431 . C43 H433 . 109.4 no
C26 . C1 C21 2_656 119.5(8) yes
C26 . C1 H11 . 120.2 no
C21 2_656 C1 H11 . 120.2 no

loop_
_geom_bond_atom_site_label_1
_geom_bond_atom_site_label_2
_geom_bond_site_symmetry_2
_geom_bond_distance
_geom_bond_publ_flag
Br1 C38 . 2.033(9) yes
Br2 C35 . 2.056(9) yes
O3 H31 . 0.835 no
O3 H32 . 0.837 no
N5 C35 . 1.338(11) yes
N5 C37 . 1.458(11) yes
N5 C39 . 1.377(11) yes
N6 O9 . 1.258(9) yes
N6 O15 . 1.237(9) yes
N6 O17 . 1.226(9) yes
C7 C8 . 1.448(12) yes
C7 C13 . 1.363(11) yes
C7 N20 . 1.401(11) yes
C8 H82 . 0.967 no
C8 H81 . 0.967 no
C8 H83 . 0.966 no
C10 C14 . 1.389(11) yes
C10 C31 . 1.501(11) yes
C10 C40 . 1.397(11) yes
O11 N25 . 1.286(13) yes
N12 C13 . 1.399(10) yes
N12 C34 . 1.466(10) yes
N12 C38 . 1.333(10) yes
C13 C24 . 1.488(12) yes
C14 C41 . 1.371(12) yes
C14 H141 . 0.940 no
O16 N25 . 1.213(14) yes
C18 C42 2_656 1.387(11) yes
C18 C26 . 1.387(12) yes
C18 H181 . 0.938 no
O19 H191 . 0.826 no
O19 H192 . 0.968 no
N20 C31 . 1.466(10) yes
N20 C38 . 1.338(10) yes
C21 C1 2_656 1.375(12) yes
C21 C32 . 1.387(12) yes
C21 H211 . 0.950 no
C22 N27 . 1.461(10) yes
C22 C42 . 1.531(12) yes
C22 H221 . 0.974 no
C22 H222 . 0.973 no
C23 N27 . 1.388(10) yes
C23 C36 . 1.483(13) yes
C23 C39 . 1.350(12) yes
C24 H241 . 0.968 no
C24 H242 . 0.967 no
C24 H243 . 0.969 no
N25 O33 . 1.238(11) yes
C26 C37 . 1.509(11) yes
C26 C1 . 1.417(12) yes
N27 C35 . 1.336(10) yes
C29 C40 2_555 1.376(11) yes
C29 C30 . 1.399(11) yes
C29 C34 . 1.509(11) yes
C30 C41 2_555 1.410(12) yes
C30 H301 . 0.942 no
C31 H311 . 0.982 no
C31 H312 . 0.976 no
C32 C42 . 1.398(12) yes
C32 H321 . 0.950 no
C34 H341 . 0.979 no
C34 H342 . 0.981 no
C36 H362 . 0.962 no
C36 H361 . 0.966 no
C36 H363 . 0.962 no
C37 H371 . 0.973 no
C37 H372 . 0.976 no
C39 C43 . 1.474(13) yes
C40 H401 . 0.935 no
C41 H411 . 0.938 no
C43 H432 . 0.964 no
C43 H431 . 0.957 no
C43 H433 . 0.963 no
C1 H11 . 0.950 no

loop_
_geom_hbond_atom_site_label_D
_geom_hbond_atom_site_label_H
_geom_hbond_atom_site_label_A
_geom_hbond_site_symmetry_A
_geom_hbond_angle_DHA
_geom_hbond_distance_DH
_geom_hbond_distance_HA
_geom_hbond_distance_DA
_geom_hbond_publ_flag
C22 H221 O19 2_656 126 0.97 2.34 3.015(13) yes
C22 H222 O33 2_656 164 0.97 2.43 3.375(13) yes
C30 H301 O9 1_655 152 0.94 2.59 3.453(13) yes
C31 H312 O9 2_445 131 0.98 2.46 3.182(13) yes
C34 H341 O17 1_655 165 0.98 2.46 3.411(13) yes
C34 H342 O3 1_545 162 0.98 2.43 3.379(13) yes
C37 H371 O19 1_545 120 0.97 2.43 3.043(13) yes
C37 H372 O9 1_655 157 0.98 2.50 3.419(13) yes
O3 H31 O11 1_455 144 0.84 2.20 2.917(13) yes
O3 H32 O15 1_565 169 0.84 1.96 2.782(13) yes
O19 H191 O11 . 173 0.83 1.77 2.587(13) yes
O19 H192 O15 1_665 152 0.97 1.96 2.847(13) yes
